data_2208917
loop_
_publ_author_name
'Yong-Hong Wen'
'Hui-Ling Wen'
'Xue-Mei Li'
'Shu-Sheng Zhang'

_publ_section_title
;
 <i>N</i>,<i>N</i>'-Bis(4-methylphenyl)-3-oxapentanediamide
;
_journal_coeditor_code IS2023
_journal_issue 5
_journal_name_full 'Acta Crystallographica Section E'
_journal_page_first o1861
_journal_page_last o1862
_journal_paper_doi 10.1107/S1600536806012797
_journal_volume 62
_journal_year 2006
_chemical_formula_iupac 'C18 H20 N2 O3'
_chemical_formula_moiety 'C18 H20 N2 O3'
_chemical_formula_sum 'C18 H20 N2 O3'
_chemical_formula_weight 312.36
_chemical_name_systematic
;
N,N'-Bis(4-methylphenyl)-3-oxapentanediamide
;
_space_group_IT_number 15
_symmetry_cell_setting monoclinic
_symmetry_space_group_name_Hall '-C 2yc'
_symmetry_space_group_name_H-M 'C 1 2/c 1'
_atom_sites_solution_hydrogens geom
_atom_sites_solution_primary direct
_atom_sites_solution_secondary difmap
_audit_creation_method SHELXL-97
_cell_angle_alpha 90.00
_cell_angle_beta 90.299(2)
_cell_angle_gamma 90.00
_cell_formula_units_Z 4
_cell_length_a 29.059(3)
_cell_length_b 6.2798(7)
_cell_length_c 8.9209(10)
_cell_measurement_reflns_used 1687
_cell_measurement_temperature 293(2)
_cell_measurement_theta_max 25.6
_cell_measurement_theta_min 2.8
_cell_volume 1627.9(3)
_computing_cell_refinement 'SAINT (Siemens, 1996)'
_computing_data_collection 'SMART (Siemens, 1996)'
_computing_data_reduction SAINT
_computing_molecular_graphics SHELXTL
_computing_publication_material
;
SHELXTL, PARST (Nardelli, 1995) and PLATON (Spek, 2003)
;
_computing_structure_refinement SHELXTL
_computing_structure_solution 'SHELXTL (Sheldrick, 1997)'
_diffrn_ambient_temperature 293(2)
_diffrn_detector_area_resol_mean 8.33
_diffrn_measured_fraction_theta_full 0.998
_diffrn_measured_fraction_theta_max 0.998
_diffrn_measurement_device_type
;
Siemens SMART 1000 CCD area-detector
;
_diffrn_measurement_method \w
_diffrn_radiation_monochromator graphite
_diffrn_radiation_source 'fine-focus sealed tube'
_diffrn_radiation_type MoK\a
_diffrn_radiation_wavelength 0.71073
_diffrn_reflns_av_R_equivalents 0.0184
_diffrn_reflns_av_sigmaI/netI 0.0190
_diffrn_reflns_limit_h_max 19
_diffrn_reflns_limit_h_min -35
_diffrn_reflns_limit_k_max 7
_diffrn_reflns_limit_k_min -7
_diffrn_reflns_limit_l_max 10
_diffrn_reflns_limit_l_min -11
_diffrn_reflns_number 4509
_diffrn_reflns_theta_full 26.02
_diffrn_reflns_theta_max 26.02
_diffrn_reflns_theta_min 2.80
_diffrn_standards_number 0
_exptl_absorpt_coefficient_mu 0.088
_exptl_absorpt_correction_T_max 0.9904
_exptl_absorpt_correction_T_min 0.9717
_exptl_absorpt_correction_type multi-scan
_exptl_absorpt_process_details '(SADABS; Sheldrick, 1996)'
_exptl_crystal_colour dark-brown
_exptl_crystal_density_diffrn 1.274
_exptl_crystal_density_method 'not measured'
_exptl_crystal_description column
_exptl_crystal_F_000 664
_exptl_crystal_size_max 0.33
_exptl_crystal_size_mid 0.24
_exptl_crystal_size_min 0.11
_refine_diff_density_max 0.174
_refine_diff_density_min -0.153
_refine_ls_extinction_method none
_refine_ls_goodness_of_fit_ref 1.036
_refine_ls_hydrogen_treatment constr
_refine_ls_matrix_type full
_refine_ls_number_parameters 105
_refine_ls_number_reflns 1606
_refine_ls_number_restraints 0
_refine_ls_restrained_S_all 1.036
_refine_ls_R_factor_all 0.0546
_refine_ls_R_factor_gt 0.0445
_refine_ls_shift/su_max 0.000
_refine_ls_shift/su_mean 0.000
_refine_ls_structure_factor_coef Fsqd
_refine_ls_weighting_details 'calc w=1/[\s^2^(Fo^2^)+(0.0709P)^2^+0.5191P] where P=(Fo^2^+2Fc^2^)/3'
_refine_ls_weighting_scheme calc
_refine_ls_wR_factor_gt 0.1244
_refine_ls_wR_factor_ref 0.1331
_reflns_number_gt 1278
_reflns_number_total 1606
_reflns_threshold_expression I>2\s(I)
_cod_data_source_file is2023.cif
_cod_data_source_block I
_cod_depositor_comments
;
The following automatic conversions were performed:
'_symmetry_cell_setting' value 'Monoclinic' changed to 'monoclinic'
according to '/home/saulius/struct/CIF-dictionaries/cif_core.dic'
dictionary named 'cif_core.dic' version 2.4.1 from 2010-06-29.

Automatic conversion script
Id: cif_fix_enum 1527 2010-12-29 10:47:43Z saulius 

The following automatic conversions were performed:

'_symmetry_cell_setting' value 'Monoclinic' changed to 'monoclinic'
according to /home/saulius/struct/CIF-dictionaries/cif_core.dic
dictionary named 'cif_core.dic' version 2.4.1 from 2010-06-29.

Automatic conversion script
Id: cif_fix_values 1715 2011-07-08 13:25:40Z adriana 
;
_cod_original_sg_symbol_H-M C2/c
_cod_database_code 2208917
_cod_database_fobs_code 2208917

loop_
_symmetry_equiv_pos_as_xyz
'x, y, z'
'-x, y, -z+1/2'
'x+1/2, y+1/2, z'
'-x+1/2, y+1/2, -z+1/2'
'-x, -y, -z'
'x, -y, z-1/2'
'-x+1/2, -y+1/2, -z'
'x+1/2, -y+1/2, z-1/2'

loop_
_atom_site_type_symbol
_atom_site_label
_atom_site_fract_x
_atom_site_fract_y
_atom_site_fract_z
_atom_site_U_iso_or_equiv
_atom_site_adp_type
_atom_site_calc_flag
_atom_site_refinement_flags
_atom_site_occupancy
O O1 0.44624(4) 0.2291(2) 0.59977(12) 0.0670(4) Uani d . 1
O O2 0.5000 0.1581(2) 0.2500 0.0638(5) Uani d S 1
N N1 0.43010(4) 0.0061(2) 0.40447(13) 0.0531(4) Uani d . 1
H H1A 0.4387 -0.0260 0.3152 0.064 Uiso calc R 1
C C1 0.28081(7) -0.5011(4) 0.6230(2) 0.0864(6) Uani d . 1
H H1B 0.2806 -0.6351 0.5713 0.130 Uiso calc R 1
H H1C 0.2524 -0.4276 0.6037 0.130 Uiso calc R 1
H H1D 0.2841 -0.5255 0.7288 0.130 Uiso calc R 1
C C2 0.32059(6) -0.3675(3) 0.56842(18) 0.0614(5) Uani d . 1
C C3 0.34980(6) -0.4399(3) 0.45754(18) 0.0622(5) Uani d . 1
H H3A 0.3451 -0.5748 0.4172 0.075 Uiso calc R 1
C C4 0.38568(6) -0.3170(3) 0.40524(18) 0.0575(4) Uani d . 1
H H4A 0.4046 -0.3692 0.3300 0.069 Uiso calc R 1
C C5 0.39360(5) -0.1162(2) 0.46449(15) 0.0487(4) Uani d . 1
C C6 0.36468(5) -0.0405(3) 0.57568(17) 0.0564(4) Uani d . 1
H H6A 0.3692 0.0945 0.6160 0.068 Uiso calc R 1
C C7 0.32909(6) -0.1674(3) 0.62610(19) 0.0630(5) Uani d . 1
H H7A 0.3102 -0.1160 0.7017 0.076 Uiso calc R 1
C C8 0.45277(5) 0.1669(2) 0.47189(17) 0.0499(4) Uani d . 1
C C9 0.48804(6) 0.2789(3) 0.37662(17) 0.0552(4) Uani d . 1
H H9A 0.4758 0.4152 0.3444 0.066 Uiso calc R 1
H H9B 0.5154 0.3058 0.4363 0.066 Uiso calc R 1

loop_
_atom_site_aniso_label
_atom_site_aniso_U_11
_atom_site_aniso_U_22
_atom_site_aniso_U_33
_atom_site_aniso_U_12
_atom_site_aniso_U_13
_atom_site_aniso_U_23
O1 0.0707(8) 0.0827(9) 0.0478(7) -0.0105(6) 0.0151(6) -0.0069(6)
O2 0.0779(11) 0.0488(8) 0.0653(10) 0.000 0.0383(8) 0.000
N1 0.0539(8) 0.0635(8) 0.0422(6) 0.0002(6) 0.0151(5) 0.0009(6)
C1 0.0659(12) 0.1075(16) 0.0859(13) -0.0261(11) 0.0046(10) 0.0145(12)
C2 0.0518(9) 0.0785(11) 0.0539(9) -0.0072(8) -0.0013(7) 0.0123(8)
C3 0.0664(11) 0.0619(10) 0.0583(9) -0.0054(8) -0.0002(8) 0.0041(8)
C4 0.0594(10) 0.0637(10) 0.0495(9) 0.0065(8) 0.0091(7) 0.0015(7)
C5 0.0447(8) 0.0595(9) 0.0419(7) 0.0028(7) 0.0054(6) 0.0062(6)
C6 0.0523(9) 0.0661(10) 0.0510(8) 0.0007(8) 0.0116(7) -0.0025(8)
C7 0.0480(9) 0.0859(12) 0.0552(9) 0.0008(8) 0.0152(7) 0.0011(8)
C8 0.0476(8) 0.0573(9) 0.0449(8) 0.0073(7) 0.0076(6) 0.0042(7)
C9 0.0561(9) 0.0562(9) 0.0535(9) 0.0032(7) 0.0142(7) -0.0012(7)

loop_
_atom_type_symbol
_atom_type_description
_atom_type_scat_dispersion_real
_atom_type_scat_dispersion_imag
_atom_type_scat_source
C C 0.0033 0.0016 'International Tables Vol C Tables 4.2.6.8 and 6.1.1.4'
H H 0.0000 0.0000 'International Tables Vol C Tables 4.2.6.8 and 6.1.1.4'
N N 0.0061 0.0033 'International Tables Vol C Tables 4.2.6.8 and 6.1.1.4'
O O 0.0106 0.0060 'International Tables Vol C Tables 4.2.6.8 and 6.1.1.4'

loop_
_geom_angle_atom_site_label_1
_geom_angle_atom_site_label_2
_geom_angle_atom_site_label_3
_geom_angle_site_symmetry_1
_geom_angle
C9 O2 C9 2_655 114.67(16)
C8 N1 C5 . 127.11(12)
C8 N1 H1A . 116.4
C5 N1 H1A . 116.4
C2 C1 H1B . 109.5
C2 C1 H1C . 109.5
H1B C1 H1C . 109.5
C2 C1 H1D . 109.5
H1B C1 H1D . 109.5
H1C C1 H1D . 109.5
C7 C2 C3 . 117.17(16)
C7 C2 C1 . 121.40(17)
C3 C2 C1 . 121.42(18)
C4 C3 C2 . 121.69(17)
C4 C3 H3A . 119.2
C2 C3 H3A . 119.2
C3 C4 C5 . 120.26(15)
C3 C4 H4A . 119.9
C5 C4 H4A . 119.9
C4 C5 C6 . 118.95(15)
C4 C5 N1 . 118.17(13)
C6 C5 N1 . 122.84(15)
C7 C6 C5 . 119.49(16)
C7 C6 H6A . 120.3
C5 C6 H6A . 120.3
C2 C7 C6 . 122.43(15)
C2 C7 H7A . 118.8
C6 C7 H7A . 118.8
O1 C8 N1 . 125.40(14)
O1 C8 C9 . 119.08(15)
N1 C8 C9 . 115.50(13)
O2 C9 C8 . 111.85(13)
O2 C9 H9A . 109.2
C8 C9 H9A . 109.2
O2 C9 H9B . 109.2
C8 C9 H9B . 109.2
H9A C9 H9B . 107.9

loop_
_geom_bond_atom_site_label_1
_geom_bond_atom_site_label_2
_geom_bond_site_symmetry_2
_geom_bond_distance
_geom_bond_publ_flag
O1 C8 . 1.2216(18) yes
O2 C9 2_655 1.4059(16) ?
O2 C9 . 1.4059(16) yes
N1 C8 . 1.346(2) yes
N1 C5 . 1.4166(19) yes
N1 H1A . 0.8600 ?
C1 C2 . 1.511(2) ?
C1 H1B . 0.9600 ?
C1 H1C . 0.9600 ?
C1 H1D . 0.9600 ?
C2 C7 . 1.380(3) ?
C2 C3 . 1.384(2) ?
C3 C4 . 1.380(2) ?
C3 H3A . 0.9300 ?
C4 C5 . 1.386(2) ?
C4 H4A . 0.9300 ?
C5 C6 . 1.387(2) ?
C6 C7 . 1.383(2) ?
C6 H6A . 0.9300 ?
C7 H7A . 0.9300 ?
C8 C9 . 1.509(2) ?
C9 H9A . 0.9700 ?
C9 H9B . 0.9700 ?

loop_
_geom_hbond_atom_site_label_D
_geom_hbond_atom_site_label_H
_geom_hbond_atom_site_label_A
_geom_hbond_site_symmetry_A
_geom_hbond_distance_DH
_geom_hbond_distance_HA
_geom_hbond_distance_DA
_geom_hbond_angle_DHA
_geom_hbond_publ_flag
N1 H1A O1 6_555 0.86 2.32 3.131(2) 158 yes
C4 H4A O1 6_555 0.93 2.55 3.298(2) 138 yes
C6 H6A O1 1_555 0.93 2.40 2.920(2) 115 yes

loop_
_geom_torsion_atom_site_label_1
_geom_torsion_atom_site_label_2
_geom_torsion_atom_site_label_3
_geom_torsion_atom_site_label_4
_geom_torsion_site_symmetry_1
_geom_torsion
C7 C2 C3 C4 . -0.7(3)
C1 C2 C3 C4 . 178.78(16)
C2 C3 C4 C5 . 0.6(3)
C3 C4 C5 C6 . -0.6(2)
C3 C4 C5 N1 . -178.39(14)
C8 N1 C5 C4 . -157.20(15)
C8 N1 C5 C6 . 25.1(2)
C4 C5 C6 C7 . 0.8(2)
N1 C5 C6 C7 . 178.44(14)
C3 C2 C7 C6 . 0.9(3)
C1 C2 C7 C6 . -178.60(17)
C5 C6 C7 C2 . -0.9(3)
C5 N1 C8 O1 . 2.5(3)
C5 N1 C8 C9 . -175.85(14)
C9 O2 C9 C8 2_655 148.65(16)
O1 C8 C9 O2 . 164.67(14)
N1 C8 C9 O2 . -16.8(2)
